data_4082972
loop_
_publ_author_name
'Lake, Benjamin R. M.'
'Willans, Charlotte E.'

_publ_section_title
;
 Remarkable Stability of Copper(II)--N-Heterocyclic Carbene Complexes Void
 of an Anionic Tether
;
_journal_issue 8
_journal_name_full Organometallics
_journal_page_first 2027
_journal_paper_doi 10.1021/om500178e
_journal_volume 33
_journal_year 2014
_chemical_formula_moiety 'C17 H18 N3, Br'
_chemical_formula_sum 'C17 H18 Br N3'
_chemical_formula_weight 344.25
_chemical_name_systematic
; 
 ? 
;
_space_group_IT_number 14
_symmetry_cell_setting monoclinic
_symmetry_space_group_name_Hall '-P 2yn'
_symmetry_space_group_name_H-M 'P 1 21/n 1'
_atom_sites_solution_hydrogens geom
_atom_sites_solution_primary direct
_atom_sites_solution_secondary difmap
_audit_creation_method SHELXL-97
_cell_angle_alpha 90.00
_cell_angle_beta 100.192(4)
_cell_angle_gamma 90.00
_cell_formula_units_Z 4
_cell_length_a 9.8130(9)
_cell_length_b 13.5394(10)
_cell_length_c 12.4616(10)
_cell_measurement_reflns_used 9968
_cell_measurement_temperature 120(2)
_cell_measurement_theta_max 30.203
_cell_measurement_theta_min 2.2405
_cell_volume 1629.5(2)
_computing_cell_refinement
;
APEX 2 software, Bruker Nonius 2004
;
_computing_data_collection
;
APEX 2 software, Bruker Nonius 2004
;
_computing_data_reduction
;
SAINT - Bruker Integration program embedded in
APEX 2 software, Bruker Nonius 2004
;
_computing_molecular_graphics 'ORTEP-III Version 1.08 (Farrugia, 2005)'
_computing_publication_material
;
enCIFer: A program for viewing, editing and visualising CIFs.
F. H. Allen, O. Johnson, G. P. Shields, B. R. Smith, M. Towler,
J. Applied Cryst., 37, 331-334, 2004
;
_computing_structure_refinement
;
SHELXS-97 (Sheldrick, G. M.    Acta Cryst. (2008). A64, 112)
XSeed (L.J.Barbour, J.Supramol. Chem., 2003, 1, 189.)
;
_computing_structure_solution
;
SHELXS-97 (Sheldrick, G. M.    Acta Cryst. (2008). A64, 112)
XSeed (L.J.Barbour, J.Supramol. Chem., 2003, 1, 189.)
;
_diffrn_ambient_temperature 120(2)
_diffrn_detector_area_resol_mean
;
120 microns
;
_diffrn_measured_fraction_theta_full 0.998
_diffrn_measured_fraction_theta_max 0.998
_diffrn_measurement_device_type 'ApexII camera'
_diffrn_measurement_method 'rotation images'
_diffrn_radiation_monochromator
;
Mach3 kappa-type 4-circle goniostat.
;
_diffrn_radiation_source
;
Bruker Nonius FR591 rotating anode generator
;
_diffrn_radiation_type MoK\a
_diffrn_radiation_wavelength 0.71073
_diffrn_reflns_av_R_equivalents 0.0307
_diffrn_reflns_av_sigmaI/netI 0.0199
_diffrn_reflns_limit_h_max 13
_diffrn_reflns_limit_h_min -13
_diffrn_reflns_limit_k_max 19
_diffrn_reflns_limit_k_min -19
_diffrn_reflns_limit_l_max 17
_diffrn_reflns_limit_l_min -17
_diffrn_reflns_number 44614
_diffrn_reflns_theta_full 30.21
_diffrn_reflns_theta_max 30.21
_diffrn_reflns_theta_min 2.24
_diffrn_standards_decay_% 0
_diffrn_standards_interval_count 0
_diffrn_standards_interval_time 0
_diffrn_standards_number 0
_exptl_absorpt_coefficient_mu 2.520
_exptl_absorpt_correction_T_max 0.8635
_exptl_absorpt_correction_T_min 0.4035
_exptl_absorpt_correction_type multi-scan
_exptl_absorpt_process_details
;
See Sheldrick, G. M. (2002). SADABS.
 University of Gottingen, Germany. 
;
_exptl_crystal_colour colourless
_exptl_crystal_density_diffrn 1.403
_exptl_crystal_density_method 'not measured'
_exptl_crystal_description plate
_exptl_crystal_F_000 704
_exptl_crystal_size_max 0.44
_exptl_crystal_size_mid 0.26
_exptl_crystal_size_min 0.06
_refine_diff_density_max 0.529
_refine_diff_density_min -0.405
_refine_diff_density_rms 0.053
_refine_ls_extinction_method none
_refine_ls_goodness_of_fit_ref 1.060
_refine_ls_hydrogen_treatment constr
_refine_ls_matrix_type full
_refine_ls_number_parameters 193
_refine_ls_number_reflns 4838
_refine_ls_number_restraints 0
_refine_ls_restrained_S_all 1.060
_refine_ls_R_factor_all 0.0273
_refine_ls_R_factor_gt 0.0222
_refine_ls_shift/su_max 0.002
_refine_ls_shift/su_mean 0.000
_refine_ls_structure_factor_coef Fsqd
_refine_ls_weighting_details 'calc w=1/[\s^2^(Fo^2^)+(0.0288P)^2^+0.4293P] where P=(Fo^2^+2Fc^2^)/3'
_refine_ls_weighting_scheme calc
_refine_ls_wR_factor_gt 0.0560
_refine_ls_wR_factor_ref 0.0576
_reflns_number_gt 4267
_reflns_number_total 4838
_reflns_threshold_expression >2sigma(I)
_cod_data_source_file om500178e_si_002.cif
_cod_data_source_block Ligand1f
_cod_depositor_comments 'Adding full bibliography for 4082971--4082988.cif.'
_cod_original_sg_symbol_H-M 'P 21/n'
_cod_database_code 4082972

loop_
_symmetry_equiv_pos_as_xyz
'x, y, z'
'-x+1/2, y+1/2, -z+1/2'
'-x, -y, -z'
'x-1/2, -y-1/2, z-1/2'

loop_
_atom_site_label
_atom_site_type_symbol
_atom_site_fract_x
_atom_site_fract_y
_atom_site_fract_z
_atom_site_U_iso_or_equiv
_atom_site_adp_type
_atom_site_occupancy
_atom_site_symmetry_multiplicity
_atom_site_calc_flag
_atom_site_refinement_flags
Br1 Br 0.828520(13) 0.845853(8) 0.519469(10) 0.01970(4) Uani 1 1 d .
N1 N 0.30727(11) 0.73376(8) 0.66248(9) 0.0237(2) Uani 1 1 d .
N2 N 0.53837(11) 0.68359(7) 0.69433(8) 0.0190(2) Uani 1 1 d .
N3 N 0.71538(11) 0.58309(7) 0.71073(8) 0.0196(2) Uani 1 1 d .
C1 C 0.20565(14) 0.79846(10) 0.62138(11) 0.0256(3) Uani 1 1 d .
H1 H 0.1129 0.7828 0.6271 0.031 Uiso 1 1 calc R
C2 C 0.23133(14) 0.88732(10) 0.57091(10) 0.0238(3) Uani 1 1 d .
H2 H 0.1577 0.9311 0.5435 0.029 Uiso 1 1 calc R
C3 C 0.36784(14) 0.91017(9) 0.56175(10) 0.0231(2) Uani 1 1 d .
H3 H 0.3880 0.9703 0.5285 0.028 Uiso 1 1 calc R
C4 C 0.47507(14) 0.84393(8) 0.60195(10) 0.0201(2) Uani 1 1 d .
H4 H 0.5687 0.8567 0.5962 0.024 Uiso 1 1 calc R
C5 C 0.43574(13) 0.75795(8) 0.65105(9) 0.0181(2) Uani 1 1 d .
C6 C 0.65532(13) 0.66217(8) 0.65567(10) 0.0189(2) Uani 1 1 d .
H6 H 0.6893 0.6968 0.5995 0.023 Uiso 1 1 calc R
C7 C 0.52367(14) 0.61613(10) 0.77726(10) 0.0237(3) Uani 1 1 d .
H7 H 0.4507 0.6143 0.8182 0.028 Uiso 1 1 calc R
C8 C 0.63447(14) 0.55370(9) 0.78758(10) 0.0238(3) Uani 1 1 d .
H8 H 0.6534 0.5003 0.8375 0.029 Uiso 1 1 calc R
C9 C 0.84472(13) 0.53789(8) 0.69224(9) 0.0187(2) Uani 1 1 d .
C10 C 0.96970(13) 0.58809(8) 0.72993(9) 0.0179(2) Uani 1 1 d .
C11 C 1.09221(14) 0.54592(8) 0.70641(10) 0.0208(2) Uani 1 1 d .
H11 H 1.1779 0.5785 0.7304 0.025 Uiso 1 1 calc R
C12 C 1.09110(15) 0.45667(9) 0.64826(10) 0.0232(3) Uani 1 1 d .
C13 C 0.96388(16) 0.40794(9) 0.61452(10) 0.0257(3) Uani 1 1 d .
H13 H 0.9628 0.3471 0.5764 0.031 Uiso 1 1 calc R
C14 C 0.83856(15) 0.44695(9) 0.63566(10) 0.0235(3) Uani 1 1 d .
C15 C 0.97388(14) 0.68442(9) 0.79356(10) 0.0229(2) Uani 1 1 d .
H15A H 1.0683 0.6963 0.8324 0.034 Uiso 1 1 calc R
H15B H 0.9108 0.6799 0.8462 0.034 Uiso 1 1 calc R
H15C H 0.9452 0.7390 0.7430 0.034 Uiso 1 1 calc R
C16 C 1.22541(17) 0.41454(10) 0.62197(12) 0.0318(3) Uani 1 1 d .
H16A H 1.2194 0.3423 0.6189 0.048 Uiso 1 1 calc R
H16B H 1.3029 0.4342 0.6788 0.048 Uiso 1 1 calc R
H16C H 1.2403 0.4400 0.5513 0.048 Uiso 1 1 calc R
C17 C 0.70125(18) 0.39429(11) 0.59740(13) 0.0377(4) Uani 1 1 d .
H17A H 0.7180 0.3323 0.5614 0.056 Uiso 1 1 calc R
H17B H 0.6404 0.4366 0.5459 0.056 Uiso 1 1 calc R
H17C H 0.6570 0.3801 0.6603 0.056 Uiso 1 1 calc R

loop_
_atom_site_aniso_label
_atom_site_aniso_U_11
_atom_site_aniso_U_22
_atom_site_aniso_U_33
_atom_site_aniso_U_23
_atom_site_aniso_U_13
_atom_site_aniso_U_12
Br1 0.01814(7) 0.01891(6) 0.02262(7) -0.00006(4) 0.00516(5) -0.00114(4)
N1 0.0180(5) 0.0313(5) 0.0223(5) 0.0048(4) 0.0046(4) -0.0018(4)
N2 0.0179(5) 0.0231(4) 0.0160(5) 0.0045(4) 0.0027(4) -0.0018(4)
N3 0.0196(5) 0.0212(4) 0.0178(5) 0.0045(4) 0.0026(4) -0.0016(4)
C1 0.0163(6) 0.0372(7) 0.0239(6) 0.0028(5) 0.0051(5) -0.0001(5)
C2 0.0208(7) 0.0310(6) 0.0195(6) 0.0015(5) 0.0036(5) 0.0059(5)
C3 0.0237(7) 0.0233(5) 0.0229(6) 0.0023(4) 0.0056(5) 0.0021(5)
C4 0.0171(6) 0.0233(5) 0.0206(6) 0.0009(4) 0.0051(5) -0.0011(4)
C5 0.0169(6) 0.0232(5) 0.0138(5) 0.0009(4) 0.0020(4) 0.0004(4)
C6 0.0189(6) 0.0211(5) 0.0164(5) 0.0032(4) 0.0024(5) -0.0015(4)
C7 0.0217(7) 0.0318(6) 0.0181(6) 0.0080(5) 0.0053(5) -0.0035(5)
C8 0.0240(7) 0.0283(6) 0.0193(6) 0.0093(5) 0.0041(5) -0.0024(5)
C9 0.0217(6) 0.0174(5) 0.0169(5) 0.0038(4) 0.0032(4) 0.0007(4)
C10 0.0211(6) 0.0160(5) 0.0165(5) 0.0026(4) 0.0027(4) 0.0011(4)
C11 0.0228(6) 0.0189(5) 0.0209(6) 0.0029(4) 0.0046(5) 0.0010(4)
C12 0.0333(7) 0.0198(5) 0.0182(6) 0.0048(4) 0.0089(5) 0.0056(5)
C13 0.0427(8) 0.0167(5) 0.0185(6) -0.0003(4) 0.0077(5) 0.0005(5)
C14 0.0329(7) 0.0189(5) 0.0178(5) 0.0018(4) 0.0027(5) -0.0053(5)
C15 0.0246(7) 0.0198(5) 0.0240(6) -0.0029(4) 0.0039(5) 0.0004(5)
C16 0.0416(9) 0.0288(6) 0.0290(7) 0.0041(5) 0.0172(6) 0.0113(6)
C17 0.0447(10) 0.0314(7) 0.0358(8) -0.0040(6) 0.0043(7) -0.0179(7)

loop_
_atom_type_symbol
_atom_type_description
_atom_type_scat_dispersion_real
_atom_type_scat_dispersion_imag
_atom_type_scat_source
C C 0.0033 0.0016 'International Tables Vol C Tables 4.2.6.8 and 6.1.1.4'
H H 0.0000 0.0000 'International Tables Vol C Tables 4.2.6.8 and 6.1.1.4'
N N 0.0061 0.0033 'International Tables Vol C Tables 4.2.6.8 and 6.1.1.4'
Br Br -0.2901 2.4595 'International Tables Vol C Tables 4.2.6.8 and 6.1.1.4'

loop_
_geom_angle_atom_site_label_1
_geom_angle_atom_site_label_2
_geom_angle_atom_site_label_3
_geom_angle
C5 N1 C1 116.49(11)
C6 N2 C7 109.06(10)
C6 N2 C5 126.18(10)
C7 N2 C5 124.51(11)
C6 N3 C8 108.81(11)
C6 N3 C9 124.37(10)
C8 N3 C9 126.81(10)
N1 C1 C2 123.02(12)
N1 C1 H1 118.5
C2 C1 H1 118.5
C3 C2 C1 118.52(12)
C3 C2 H2 120.7
C1 C2 H2 120.7
C2 C3 C4 119.80(12)
C2 C3 H3 120.1
C4 C3 H3 120.1
C5 C4 C3 116.05(12)
C5 C4 H4 122.0
C3 C4 H4 122.0
N1 C5 C4 126.10(11)
N1 C5 N2 113.25(10)
C4 C5 N2 120.64(11)
N3 C6 N2 108.11(10)
N3 C6 H6 125.9
N2 C6 H6 125.9
C8 C7 N2 106.73(11)
C8 C7 H7 126.6
N2 C7 H7 126.6
C7 C8 N3 107.29(10)
C7 C8 H8 126.4
N3 C8 H8 126.4
C10 C9 C14 122.97(12)
C10 C9 N3 118.30(10)
C14 C9 N3 118.72(11)
C11 C10 C9 117.40(10)
C11 C10 C15 120.69(11)
C9 C10 C15 121.91(11)
C10 C11 C12 121.74(12)
C10 C11 H11 119.1
C12 C11 H11 119.1
C11 C12 C13 118.76(12)
C11 C12 C16 120.24(13)
C13 C12 C16 120.99(11)
C14 C13 C12 121.78(11)
C14 C13 H13 119.1
C12 C13 H13 119.1
C13 C14 C9 117.31(12)
C13 C14 C17 121.32(12)
C9 C14 C17 121.36(13)
C10 C15 H15A 109.5
C10 C15 H15B 109.5
H15A C15 H15B 109.5
C10 C15 H15C 109.5
H15A C15 H15C 109.5
H15B C15 H15C 109.5
C12 C16 H16A 109.5
C12 C16 H16B 109.5
H16A C16 H16B 109.5
C12 C16 H16C 109.5
H16A C16 H16C 109.5
H16B C16 H16C 109.5
C14 C17 H17A 109.5
C14 C17 H17B 109.5
H17A C17 H17B 109.5
C14 C17 H17C 109.5
H17A C17 H17C 109.5
H17B C17 H17C 109.5

loop_
_geom_bond_atom_site_label_1
_geom_bond_atom_site_label_2
_geom_bond_distance
N1 C5 1.3343(16)
N1 C1 1.3578(17)
N2 C6 1.3524(17)
N2 C7 1.4057(15)
N2 C5 1.4582(15)
N3 C6 1.3497(14)
N3 C8 1.4053(16)
N3 C9 1.4635(16)
C1 C2 1.4010(19)
C1 H1 0.9500
C2 C3 1.3990(19)
C2 H2 0.9500
C3 C4 1.4057(17)
C3 H3 0.9500
C4 C5 1.4008(16)
C4 H4 0.9500
C6 H6 0.9500
C7 C8 1.3651(19)
C7 H7 0.9500
C8 H8 0.9500
C9 C10 1.4081(17)
C9 C14 1.4148(16)
C10 C11 1.4079(17)
C10 C15 1.5230(16)
C11 C12 1.4080(16)
C11 H11 0.9500
C12 C13 1.409(2)
C12 C16 1.5240(19)
C13 C14 1.405(2)
C13 H13 0.9500
C14 C17 1.5244(19)
C15 H15A 0.9800
C15 H15B 0.9800
C15 H15C 0.9800
C16 H16A 0.9800
C16 H16B 0.9800
C16 H16C 0.9800
C17 H17A 0.9800
C17 H17B 0.9800
C17 H17C 0.9800

loop_
_geom_torsion_atom_site_label_1
_geom_torsion_atom_site_label_2
_geom_torsion_atom_site_label_3
_geom_torsion_atom_site_label_4
_geom_torsion
C5 N1 C1 C2 -1.09(19)
N1 C1 C2 C3 0.4(2)
C1 C2 C3 C4 0.59(19)
C2 C3 C4 C5 -0.89(18)
C1 N1 C5 C4 0.76(19)
C1 N1 C5 N2 -178.32(10)
C3 C4 C5 N1 0.21(19)
C3 C4 C5 N2 179.24(11)
C6 N2 C5 N1 148.11(12)
C7 N2 C5 N1 -25.48(16)
C6 N2 C5 C4 -31.03(17)
C7 N2 C5 C4 155.38(12)
C8 N3 C6 N2 -0.48(13)
C9 N3 C6 N2 -179.78(10)
C7 N2 C6 N3 0.28(13)
C5 N2 C6 N3 -174.13(10)
C6 N2 C7 C8 0.02(14)
C5 N2 C7 C8 174.55(11)
N2 C7 C8 N3 -0.31(14)
C6 N3 C8 C7 0.49(14)
C9 N3 C8 C7 179.78(11)
C6 N3 C9 C10 73.63(15)
C8 N3 C9 C10 -105.56(14)
C6 N3 C9 C14 -105.18(13)
C8 N3 C9 C14 75.64(15)
C14 C9 C10 C11 1.95(17)
N3 C9 C10 C11 -176.81(10)
C14 C9 C10 C15 -178.17(11)
N3 C9 C10 C15 3.08(16)
C9 C10 C11 C12 -0.47(17)
C15 C10 C11 C12 179.64(11)
C10 C11 C12 C13 -1.03(17)
C10 C11 C12 C16 178.53(11)
C11 C12 C13 C14 1.16(18)
C16 C12 C13 C14 -178.39(11)
C12 C13 C14 C9 0.20(17)
C12 C13 C14 C17 179.15(12)
C10 C9 C14 C13 -1.81(17)
N3 C9 C14 C13 176.93(10)
C10 C9 C14 C17 179.24(11)
N3 C9 C14 C17 -2.01(17)
